data_7160218
loop_
_publ_author_name
'Chen, Shushuai'
'Zheng, Chengyu'
'Yang, Guan-Zhou'
'Zhou, Jun-Su'
'He, Shijun'
'Fan, Yao Yue'
'Yue, Jian-Min'

_publ_section_title
;
 Highly oxygenated Steroids with Immunosuppressive activity from Solanum
 undatum
;
_journal_name_full 'Organic &amp; Biomolecular Chemistry'
_journal_paper_doi 10.1039/D4OB01642D
_journal_year 2024
_chemical_absolute_configuration rmad
_chemical_formula_moiety 'C29 H42 O5'
_chemical_formula_sum 'C29 H42 O5'
_chemical_formula_weight 470.62
_space_group_crystal_system monoclinic
_space_group_IT_number 4
_space_group_name_Hall 'P 2yb'
_space_group_name_H-M_alt 'P 1 21 1'
_atom_sites_solution_hydrogens geom
_atom_sites_solution_primary dual
_audit_creation_date 2022-06-16
_audit_creation_method
;
Olex2 1.2
(compiled 2018.05.29 svn.r3508 for OlexSys, GUI svn.r5506)
;
_audit_update_record
;
2023-04-12 deposited with the CCDC.	2024-11-04 downloaded from the CCDC.
;
_cell_angle_alpha 90
_cell_angle_beta 103.8880(10)
_cell_angle_gamma 90
_cell_formula_units_Z 2
_cell_length_a 9.6163(3)
_cell_length_b 7.9028(2)
_cell_length_c 17.3878(5)
_cell_measurement_reflns_used 9932
_cell_measurement_temperature 170
_cell_measurement_theta_max 74.49
_cell_measurement_theta_min 2.62
_cell_volume 1282.77(6)
_computing_cell_refinement 'SAINT V8.40A (?, 2016)'
_computing_data_reduction 'SAINT V8.40A (?, 2016)'
_computing_molecular_graphics 'Olex2 (Dolomanov et al., 2009)'
_computing_publication_material 'Olex2 (Dolomanov et al., 2009)'
_computing_structure_refinement 'ShelXL (Sheldrick, 2015)'
_computing_structure_solution 'ShelXT (Sheldrick, 2015)'
_diffrn_ambient_temperature 170.0
_diffrn_measured_fraction_theta_full 0.994
_diffrn_measured_fraction_theta_max 0.987
_diffrn_measurement_device_type 'Bruker D8 VENTURE'
_diffrn_measurement_method '\f and \w scans'
_diffrn_radiation_type CuK\a
_diffrn_radiation_wavelength 1.54178
_diffrn_reflns_av_R_equivalents 0.0400
_diffrn_reflns_av_unetI/netI 0.0360
_diffrn_reflns_Laue_measured_fraction_full 0.994
_diffrn_reflns_Laue_measured_fraction_max 0.987
_diffrn_reflns_limit_h_max 12
_diffrn_reflns_limit_h_min -12
_diffrn_reflns_limit_k_max 9
_diffrn_reflns_limit_k_min -9
_diffrn_reflns_limit_l_max 21
_diffrn_reflns_limit_l_min -19
_diffrn_reflns_number 16663
_diffrn_reflns_point_group_measured_fraction_full 0.984
_diffrn_reflns_point_group_measured_fraction_max 0.966
_diffrn_reflns_theta_full 67.679
_diffrn_reflns_theta_max 74.487
_diffrn_reflns_theta_min 2.618
_diffrn_standards_number 0
_exptl_absorpt_coefficient_mu 0.648
_exptl_absorpt_correction_T_max 0.7538
_exptl_absorpt_correction_T_min 0.5727
_exptl_absorpt_correction_type multi-scan
_exptl_absorpt_process_details
'SADABS-2016/2 (Bruker,2016/2) was used for absorption correction. wR2(int) was 0.1597 before and 0.0933 after correction. The Ratio of minimum to maximum transmission is 0.7598. The \l/2 correction factor is Not present.'
_exptl_crystal_colour colourless
_exptl_crystal_colour_primary colourless
_exptl_crystal_density_diffrn 1.218
_exptl_crystal_description block
_exptl_crystal_F_000 512
_exptl_crystal_size_max 0.15
_exptl_crystal_size_mid 0.08
_exptl_crystal_size_min 0.05
_refine_diff_density_max 0.269
_refine_diff_density_min -0.147
_refine_diff_density_rms 0.033
_refine_ls_abs_structure_details
;
 Flack x determined using 2190 quotients [(I+)-(I-)]/[(I+)+(I-)]
 (Parsons, Flack and Wagner, Acta Cryst. B69 (2013) 249-259).
;
_refine_ls_abs_structure_Flack 0.07(4)
_refine_ls_extinction_method none
_refine_ls_goodness_of_fit_ref 1.053
_refine_ls_hydrogen_treatment constr
_refine_ls_matrix_type full
_refine_ls_number_parameters 314
_refine_ls_number_reflns 5052
_refine_ls_number_restraints 1
_refine_ls_restrained_S_all 1.053
_refine_ls_R_factor_all 0.0314
_refine_ls_R_factor_gt 0.0309
_refine_ls_shift/su_max 0.000
_refine_ls_shift/su_mean 0.000
_refine_ls_structure_factor_coef Fsqd
_refine_ls_weighting_details 'w=1/[\s^2^(Fo^2^)+(0.0459P)^2^+0.1407P] where P=(Fo^2^+2Fc^2^)/3'
_refine_ls_weighting_scheme calc
_refine_ls_wR_factor_gt 0.0817
_refine_ls_wR_factor_ref 0.0822
_reflns_Friedel_coverage 0.818
_reflns_Friedel_fraction_full 0.973
_reflns_Friedel_fraction_max 0.941
_reflns_number_gt 4954
_reflns_number_total 5052
_reflns_threshold_expression 'I > 2\s(I)'
_cod_data_source_file d4ob01642d2.cif
_cod_data_source_block cu_2022489_0m
_cod_database_code 7160218
_shelx_shelxl_version_number 2018/3
_shelx_space_group_comment
;
The symmetry employed for this shelxl refinement is uniquely defined
by the following loop, which should always be used as a source of
symmetry information in preference to the above space-group names.
They are only intended as comments.
;
_shelx_estimated_absorpt_t_max 0.968
_shelx_estimated_absorpt_t_min 0.909
_olex2_refinement_description
;
1. Fixed Uiso
 At 1.2 times of:
  All C(H) groups, All C(H,H) groups
 At 1.5 times of:
  All C(H,H,H) groups, All O(H) groups
2.a Ternary CH refined with riding coordinates:
 C8(H8), C14(H14), C26(H26), C22(H22), C9(H9), C20(H20)
2.b Secondary CH2 refined with riding coordinates:
 C16(H16A,H16B), C12(H12A,H12B), C23(H23A,H23B), C15(H15A,H15B), C7(H7A,H7B),
 C11(H11A,H11B), C4(H4A,H4B)
2.c Aromatic/amide H refined with riding coordinates:
 C6(H6), C2(H2A), C3(H3)
2.d Idealised Me refined as rotating group:
 C18(H18A,H18B,H18C), C19(H19A,H19B,H19C), C29(H29A,H29B,H29C), C27(H27A,H27B,
 H27C), C21(H21A,H21B,H21C), C28(H28A,H28B,H28C)
2.e Idealised tetrahedral OH refined as rotating group:
 O2(H2)
;
_olex2_submission_special_instructions 'No special instructions were received'

loop_
_space_group_symop_operation_xyz
'x, y, z'
'-x, y+1/2, -z'

loop_
_atom_site_label
_atom_site_type_symbol
_atom_site_fract_x
_atom_site_fract_y
_atom_site_fract_z
_atom_site_U_iso_or_equiv
_atom_site_adp_type
_atom_site_occupancy
_atom_site_site_symmetry_order
_atom_site_calc_flag
_atom_site_refinement_flags_posn
_atom_site_refinement_flags_adp
_atom_site_refinement_flags_occupancy
_atom_site_disorder_assembly
_atom_site_disorder_group
O2 O 0.50962(11) 0.50940(17) 0.64556(7) 0.0266(3) Uani 1 1 d . . . . .
H2 H 0.556606 0.427807 0.669743 0.040 Uiso 1 1 calc GR . . . .
O3 O 0.34101(13) 0.60874(16) 0.85675(7) 0.0269(3) Uani 1 1 d . . . . .
O4 O 0.57671(13) 0.33796(15) 0.92639(7) 0.0291(3) Uani 1 1 d . . . . .
O5 O 0.28713(13) 0.37498(18) 0.92638(8) 0.0321(3) Uani 1 1 d . . . . .
O1 O 0.31289(19) 0.7367(2) 0.27633(9) 0.0537(5) Uani 1 1 d . . . . .
C6 C 0.15782(19) 0.2074(2) 0.30991(11) 0.0301(4) Uani 1 1 d . . . . .
H6 H 0.141303 0.101837 0.283107 0.036 Uiso 1 1 calc R . . . .
C8 C 0.19832(15) 0.3717(2) 0.43602(9) 0.0217(3) Uani 1 1 d . . . . .
H8 H 0.094590 0.380102 0.436086 0.026 Uiso 1 1 calc R . . . .
C14 C 0.28707(15) 0.3781(2) 0.52142(9) 0.0211(3) Uani 1 1 d . . . . .
H14 H 0.389753 0.375240 0.518708 0.025 Uiso 1 1 calc R . . . .
C26 C 0.36753(18) 0.5255(2) 0.93002(10) 0.0259(3) Uani 1 1 d . . . . .
H26 H 0.336867 0.602981 0.968337 0.031 Uiso 1 1 calc R . . . .
C16 C 0.32360(17) 0.3091(2) 0.66085(10) 0.0250(3) Uani 1 1 d . . . . .
H16A H 0.408961 0.245946 0.690000 0.030 Uiso 1 1 calc R . . . .
H16B H 0.248659 0.301349 0.691034 0.030 Uiso 1 1 calc R . . . .
C18 C 0.11195(17) 0.5647(2) 0.57233(10) 0.0295(4) Uani 1 1 d . . . . .
H18A H 0.048470 0.562865 0.519025 0.044 Uiso 1 1 calc GR . . . .
H18B H 0.102408 0.673450 0.597642 0.044 Uiso 1 1 calc GR . . . .
H18C H 0.085567 0.472805 0.603941 0.044 Uiso 1 1 calc GR . . . .
C12 C 0.3160(2) 0.6879(2) 0.52171(10) 0.0281(4) Uani 1 1 d . . . . .
H12A H 0.419442 0.676436 0.523944 0.034 Uiso 1 1 calc R . . . .
H12B H 0.301593 0.796083 0.547418 0.034 Uiso 1 1 calc R . . . .
C23 C 0.57413(18) 0.5748(2) 0.83297(10) 0.0282(4) Uani 1 1 d . . . . .
H23A H 0.629386 0.522311 0.797952 0.034 Uiso 1 1 calc R . . . .
H23B H 0.589342 0.698639 0.832775 0.034 Uiso 1 1 calc R . . . .
C15 C 0.2680(2) 0.2338(2) 0.57701(10) 0.0287(4) Uani 1 1 d . . . . .
H15A H 0.324856 0.133462 0.569379 0.034 Uiso 1 1 calc R . . . .
H15B H 0.166042 0.200862 0.567859 0.034 Uiso 1 1 calc R . . . .
C7 C 0.22331(18) 0.2053(2) 0.39701(10) 0.0262(3) Uani 1 1 d . . . . .
H7A H 0.327586 0.184875 0.406248 0.031 Uiso 1 1 calc R . . . .
H7B H 0.181463 0.111353 0.421647 0.031 Uiso 1 1 calc R . . . .
C22 C 0.41565(17) 0.5359(2) 0.80157(9) 0.0245(3) Uani 1 1 d . . . . .
H22 H 0.401876 0.410470 0.800360 0.029 Uiso 1 1 calc R . . . .
C9 C 0.23837(16) 0.5237(2) 0.38990(9) 0.0221(3) Uani 1 1 d . . . . .
H9 H 0.340867 0.507960 0.388385 0.027 Uiso 1 1 calc R . . . .
C5 C 0.12122(18) 0.3473(2) 0.26759(10) 0.0281(4) Uani 1 1 d . . . . .
C1 C 0.23035(18) 0.6238(2) 0.25003(10) 0.0293(4) Uani 1 1 d . . . . .
C11 C 0.2304(2) 0.6906(2) 0.43421(10) 0.0278(3) Uani 1 1 d . . . . .
H11A H 0.128756 0.715657 0.432392 0.033 Uiso 1 1 calc R . . . .
H11B H 0.267308 0.783355 0.406357 0.033 Uiso 1 1 calc R . . . .
C17 C 0.36291(16) 0.4972(2) 0.65101(9) 0.0221(3) Uani 1 1 d . . . . .
C19 C 0.00334(18) 0.6173(3) 0.29192(11) 0.0333(4) Uani 1 1 d . . . . .
H19A H -0.049814 0.566772 0.327714 0.050 Uiso 1 1 calc GR . . . .
H19B H -0.052444 0.605758 0.237060 0.050 Uiso 1 1 calc GR . . . .
H19C H 0.020217 0.737425 0.304739 0.050 Uiso 1 1 calc GR . . . .
C25 C 0.52380(18) 0.4790(2) 0.96521(10) 0.0258(3) Uani 1 1 d . . . . .
C20 C 0.34110(18) 0.6092(2) 0.72018(10) 0.0263(3) Uani 1 1 d . . . . .
H20 H 0.236111 0.606365 0.717588 0.032 Uiso 1 1 calc R . . . .
C29 C 0.1375(2) 0.4044(3) 0.90128(13) 0.0415(5) Uani 1 1 d . . . . .
H29A H 0.113811 0.443559 0.846187 0.062 Uiso 1 1 calc GR . . . .
H29B H 0.109612 0.490871 0.935091 0.062 Uiso 1 1 calc GR . . . .
H29C H 0.085826 0.299138 0.905214 0.062 Uiso 1 1 calc GR . . . .
C27 C 0.5629(2) 0.4749(2) 1.05440(11) 0.0324(4) Uani 1 1 d . . . . .
H27A H 0.489720 0.411946 1.073234 0.049 Uiso 1 1 calc GR . . . .
H27B H 0.568402 0.590827 1.074935 0.049 Uiso 1 1 calc GR . . . .
H27C H 0.655964 0.419276 1.073083 0.049 Uiso 1 1 calc GR . . . .
C24 C 0.62737(17) 0.5075(2) 0.91634(10) 0.0276(3) Uani 1 1 d . . . . .
C21 C 0.3789(3) 0.7955(3) 0.71267(11) 0.0395(4) Uani 1 1 d . . . . .
H21A H 0.381447 0.853935 0.762701 0.059 Uiso 1 1 calc GR . . . .
H21B H 0.306507 0.848211 0.670016 0.059 Uiso 1 1 calc GR . . . .
H21C H 0.473033 0.803769 0.700473 0.059 Uiso 1 1 calc GR . . . .
C10 C 0.14912(16) 0.5251(2) 0.30184(9) 0.0240(3) Uani 1 1 d . . . . .
C28 C 0.78385(19) 0.5371(3) 0.95341(12) 0.0389(4) Uani 1 1 d . . . . .
H28A H 0.809763 0.482393 1.005483 0.058 Uiso 1 1 calc GR . . . .
H28B H 0.802086 0.658945 0.959575 0.058 Uiso 1 1 calc GR . . . .
H28C H 0.841513 0.489196 0.919305 0.058 Uiso 1 1 calc GR . . . .
C13 C 0.26820(16) 0.5409(2) 0.56667(9) 0.0219(3) Uani 1 1 d . . . . .
C2 C 0.2018(2) 0.5836(3) 0.16489(11) 0.0384(4) Uani 1 1 d . . . . .
H2A H 0.244985 0.651278 0.131887 0.046 Uiso 1 1 calc R . . . .
C4 C 0.0520(2) 0.3369(3) 0.17986(11) 0.0405(5) Uani 1 1 d . . . . .
H4A H 0.061337 0.220025 0.161194 0.049 Uiso 1 1 calc R . . . .
H4B H -0.051397 0.362604 0.170971 0.049 Uiso 1 1 calc R . . . .
C3 C 0.1181(3) 0.4567(3) 0.13279(12) 0.0418(5) Uani 1 1 d . . . . .
H3 H 0.099183 0.441163 0.077063 0.050 Uiso 1 1 calc R . . . .

loop_
_atom_site_aniso_label
_atom_site_aniso_U_11
_atom_site_aniso_U_22
_atom_site_aniso_U_33
_atom_site_aniso_U_23
_atom_site_aniso_U_13
_atom_site_aniso_U_12
O2 0.0199(5) 0.0311(6) 0.0289(6) 0.0046(5) 0.0059(4) -0.0026(5)
O3 0.0327(6) 0.0257(6) 0.0236(6) 0.0018(5) 0.0093(4) 0.0050(5)
O4 0.0317(6) 0.0245(7) 0.0317(6) -0.0012(5) 0.0085(5) 0.0025(5)
O5 0.0284(6) 0.0303(6) 0.0376(7) 0.0044(5) 0.0079(5) -0.0022(5)
O1 0.0652(10) 0.0597(11) 0.0364(8) -0.0006(7) 0.0124(7) -0.0363(9)
C6 0.0346(9) 0.0253(9) 0.0329(9) -0.0097(7) 0.0130(7) -0.0052(7)
C8 0.0192(6) 0.0211(8) 0.0261(8) -0.0023(6) 0.0079(5) -0.0003(6)
C14 0.0193(6) 0.0184(7) 0.0266(8) -0.0009(6) 0.0077(5) 0.0001(6)
C26 0.0304(8) 0.0231(8) 0.0251(7) 0.0023(6) 0.0086(6) 0.0027(7)
C16 0.0262(7) 0.0222(8) 0.0275(8) 0.0023(6) 0.0083(6) -0.0012(6)
C18 0.0241(8) 0.0373(10) 0.0270(8) -0.0030(7) 0.0062(6) 0.0082(7)
C12 0.0403(9) 0.0193(8) 0.0228(8) -0.0006(6) 0.0040(7) -0.0027(7)
C23 0.0300(8) 0.0298(9) 0.0255(8) 0.0002(6) 0.0082(6) -0.0023(7)
C15 0.0363(9) 0.0216(8) 0.0294(9) 0.0000(7) 0.0100(7) -0.0051(7)
C7 0.0268(8) 0.0209(8) 0.0325(9) -0.0028(7) 0.0105(6) 0.0001(6)
C22 0.0279(8) 0.0232(8) 0.0232(7) -0.0005(6) 0.0077(6) 0.0012(6)
C9 0.0204(7) 0.0229(8) 0.0234(7) -0.0005(6) 0.0060(6) 0.0005(6)
C5 0.0271(7) 0.0306(9) 0.0278(8) -0.0072(7) 0.0086(6) -0.0049(7)
C1 0.0286(8) 0.0300(9) 0.0294(9) 0.0015(7) 0.0076(6) -0.0019(7)
C11 0.0373(9) 0.0202(8) 0.0247(8) 0.0018(6) 0.0055(7) 0.0008(7)
C17 0.0204(7) 0.0225(8) 0.0245(8) 0.0020(6) 0.0074(5) 0.0000(6)
C19 0.0265(8) 0.0432(10) 0.0288(9) -0.0008(8) 0.0039(6) 0.0087(8)
C25 0.0303(8) 0.0206(8) 0.0259(8) 0.0010(6) 0.0056(6) -0.0001(6)
C20 0.0305(8) 0.0252(8) 0.0227(8) -0.0001(6) 0.0054(6) 0.0036(7)
C29 0.0298(9) 0.0486(13) 0.0452(11) 0.0092(9) 0.0072(8) -0.0014(8)
C27 0.0407(9) 0.0290(9) 0.0262(9) 0.0043(7) 0.0054(7) 0.0027(7)
C24 0.0280(8) 0.0261(9) 0.0281(8) -0.0004(7) 0.0053(6) -0.0004(7)
C21 0.0647(13) 0.0233(9) 0.0274(9) -0.0010(7) 0.0050(8) 0.0029(9)
C10 0.0226(7) 0.0263(8) 0.0236(7) -0.0016(6) 0.0066(6) -0.0001(6)
C28 0.0299(9) 0.0474(12) 0.0369(9) 0.0027(9) 0.0029(7) -0.0042(8)
C13 0.0215(7) 0.0209(8) 0.0235(7) -0.0009(6) 0.0059(6) 0.0009(6)
C2 0.0504(11) 0.0389(11) 0.0290(9) 0.0027(8) 0.0156(8) 0.0023(9)
C4 0.0480(11) 0.0415(12) 0.0295(9) -0.0095(8) 0.0039(8) -0.0080(9)
C3 0.0599(12) 0.0390(11) 0.0267(9) -0.0038(8) 0.0107(9) 0.0022(10)

loop_
_atom_type_symbol
_atom_type_description
_atom_type_scat_dispersion_real
_atom_type_scat_dispersion_imag
_atom_type_scat_source
C C 0.0181 0.0091 'International Tables Vol C Tables 4.2.6.8 and 6.1.1.4'
H H 0.0000 0.0000 'International Tables Vol C Tables 4.2.6.8 and 6.1.1.4'
O O 0.0492 0.0322 'International Tables Vol C Tables 4.2.6.8 and 6.1.1.4'

loop_
_geom_angle_atom_site_label_1
_geom_angle_atom_site_label_2
_geom_angle_atom_site_label_3
_geom_angle
_geom_angle_site_symmetry_1
_geom_angle_site_symmetry_3
_geom_angle_publ_flag
C17 O2 H2 109.5 . . ?
C26 O3 C22 113.87(12) . . ?
C24 O4 C25 60.90(11) . . ?
C26 O5 C29 112.31(15) . . ?
C7 C6 H6 117.9 . . ?
C5 C6 H6 117.9 . . ?
C5 C6 C7 124.18(16) . . ?
C14 C8 H8 108.8 . . ?
C14 C8 C9 109.18(13) . . ?
C7 C8 H8 108.8 . . ?
C7 C8 C14 110.54(13) . . ?
C7 C8 C9 110.74(12) . . ?
C9 C8 H8 108.8 . . ?
C8 C14 H14 106.3 . . ?
C8 C14 C15 117.71(13) . . ?
C8 C14 C13 114.69(13) . . ?
C15 C14 H14 106.3 . . ?
C15 C14 C13 104.61(12) . . ?
C13 C14 H14 106.3 . . ?
O3 C26 O5 112.11(14) . . ?
O3 C26 H26 107.5 . . ?
O3 C26 C25 115.12(14) . . ?
O5 C26 H26 107.5 . . ?
O5 C26 C25 106.93(13) . . ?
C25 C26 H26 107.5 . . ?
H16A C16 H16B 108.5 . . ?
C15 C16 H16A 110.2 . . ?
C15 C16 H16B 110.2 . . ?
C15 C16 C17 107.61(13) . . ?
C17 C16 H16A 110.2 . . ?
C17 C16 H16B 110.2 . . ?
H18A C18 H18B 109.5 . . ?
H18A C18 H18C 109.5 . . ?
H18B C18 H18C 109.5 . . ?
C13 C18 H18A 109.5 . . ?
C13 C18 H18B 109.5 . . ?
C13 C18 H18C 109.5 . . ?
H12A C12 H12B 108.0 . . ?
C11 C12 H12A 109.4 . . ?
C11 C12 H12B 109.4 . . ?
C13 C12 H12A 109.4 . . ?
C13 C12 H12B 109.4 . . ?
C13 C12 C11 111.02(14) . . ?
H23A C23 H23B 108.1 . . ?
C22 C23 H23A 109.5 . . ?
C22 C23 H23B 109.5 . . ?
C24 C23 H23A 109.5 . . ?
C24 C23 H23B 109.5 . . ?
C24 C23 C22 110.63(14) . . ?
C14 C15 C16 103.98(13) . . ?
C14 C15 H15A 111.0 . . ?
C14 C15 H15B 111.0 . . ?
C16 C15 H15A 111.0 . . ?
C16 C15 H15B 111.0 . . ?
H15A C15 H15B 109.0 . . ?
C6 C7 C8 111.64(14) . . ?
C6 C7 H7A 109.3 . . ?
C6 C7 H7B 109.3 . . ?
C8 C7 H7A 109.3 . . ?
C8 C7 H7B 109.3 . . ?
H7A C7 H7B 108.0 . . ?
O3 C22 C23 107.17(13) . . ?
O3 C22 H22 108.9 . . ?
O3 C22 C20 105.33(13) . . ?
C23 C22 H22 108.9 . . ?
C23 C22 C20 117.38(14) . . ?
C20 C22 H22 108.9 . . ?
C8 C9 H9 106.7 . . ?
C8 C9 C10 111.56(13) . . ?
C11 C9 C8 111.01(12) . . ?
C11 C9 H9 106.7 . . ?
C11 C9 C10 113.68(13) . . ?
C10 C9 H9 106.7 . . ?
C6 C5 C10 123.54(15) . . ?
C6 C5 C4 120.50(17) . . ?
C4 C5 C10 115.93(16) . . ?
O1 C1 C10 122.14(16) . . ?
O1 C1 C2 119.09(17) . . ?
C2 C1 C10 118.72(16) . . ?
C12 C11 H11A 108.8 . . ?
C12 C11 H11B 108.8 . . ?
C9 C11 C12 113.67(14) . . ?
C9 C11 H11A 108.8 . . ?
C9 C11 H11B 108.8 . . ?
H11A C11 H11B 107.7 . . ?
O2 C17 C16 109.87(13) . . ?
O2 C17 C20 109.29(13) . . ?
O2 C17 C13 106.38(12) . . ?
C16 C17 C13 102.25(13) . . ?
C20 C17 C16 112.32(13) . . ?
C20 C17 C13 116.36(13) . . ?
H19A C19 H19B 109.5 . . ?
H19A C19 H19C 109.5 . . ?
H19B C19 H19C 109.5 . . ?
C10 C19 H19A 109.5 . . ?
C10 C19 H19B 109.5 . . ?
C10 C19 H19C 109.5 . . ?
O4 C25 C26 114.74(14) . . ?
O4 C25 C27 115.60(14) . . ?
O4 C25 C24 59.35(11) . . ?
C27 C25 C26 113.37(14) . . ?
C24 C25 C26 117.97(14) . . ?
C24 C25 C27 124.13(15) . . ?
C22 C20 C17 112.31(14) . . ?
C22 C20 H20 106.0 . . ?
C17 C20 H20 106.0 . . ?
C21 C20 C22 111.90(15) . . ?
C21 C20 C17 113.88(15) . . ?
C21 C20 H20 106.0 . . ?
O5 C29 H29A 109.5 . . ?
O5 C29 H29B 109.5 . . ?
O5 C29 H29C 109.5 . . ?
H29A C29 H29B 109.5 . . ?
H29A C29 H29C 109.5 . . ?
H29B C29 H29C 109.5 . . ?
C25 C27 H27A 109.5 . . ?
C25 C27 H27B 109.5 . . ?
C25 C27 H27C 109.5 . . ?
H27A C27 H27B 109.5 . . ?
H27A C27 H27C 109.5 . . ?
H27B C27 H27C 109.5 . . ?
O4 C24 C23 113.17(14) . . ?
O4 C24 C25 59.75(10) . . ?
O4 C24 C28 114.93(15) . . ?
C25 C24 C23 119.09(14) . . ?
C25 C24 C28 121.40(15) . . ?
C28 C24 C23 115.41(15) . . ?
C20 C21 H21A 109.5 . . ?
C20 C21 H21B 109.5 . . ?
C20 C21 H21C 109.5 . . ?
H21A C21 H21B 109.5 . . ?
H21A C21 H21C 109.5 . . ?
H21B C21 H21C 109.5 . . ?
C5 C10 C9 112.26(14) . . ?
C5 C10 C1 107.74(13) . . ?
C5 C10 C19 108.63(14) . . ?
C1 C10 C9 109.90(13) . . ?
C1 C10 C19 105.63(15) . . ?
C19 C10 C9 112.37(13) . . ?
C24 C28 H28A 109.5 . . ?
C24 C28 H28B 109.5 . . ?
C24 C28 H28C 109.5 . . ?
H28A C28 H28B 109.5 . . ?
H28A C28 H28C 109.5 . . ?
H28B C28 H28C 109.5 . . ?
C14 C13 C17 100.37(12) . . ?
C18 C13 C14 111.74(13) . . ?
C18 C13 C17 108.88(13) . . ?
C12 C13 C14 106.61(12) . . ?
C12 C13 C18 110.94(14) . . ?
C12 C13 C17 117.82(13) . . ?
C1 C2 H2A 118.8 . . ?
C3 C2 C1 122.34(18) . . ?
C3 C2 H2A 118.8 . . ?
C5 C4 H4A 109.2 . . ?
C5 C4 H4B 109.2 . . ?
H4A C4 H4B 107.9 . . ?
C3 C4 C5 112.14(16) . . ?
C3 C4 H4A 109.2 . . ?
C3 C4 H4B 109.2 . . ?
C2 C3 C4 123.14(18) . . ?
C2 C3 H3 118.4 . . ?
C4 C3 H3 118.4 . . ?

loop_
_geom_bond_atom_site_label_1
_geom_bond_atom_site_label_2
_geom_bond_distance
_geom_bond_site_symmetry_2
_geom_bond_publ_flag
O2 H2 0.8400 . ?
O2 C17 1.4397(18) . ?
O3 C26 1.402(2) . ?
O3 C22 1.4482(19) . ?
O4 C25 1.457(2) . ?
O4 C24 1.451(2) . ?
O5 C26 1.412(2) . ?
O5 C29 1.419(2) . ?
O1 C1 1.209(2) . ?
C6 H6 0.9500 . ?
C6 C7 1.494(2) . ?
C6 C5 1.328(3) . ?
C8 H8 1.0000 . ?
C8 C14 1.526(2) . ?
C8 C7 1.524(2) . ?
C8 C9 1.544(2) . ?
C14 H14 1.0000 . ?
C14 C15 1.534(2) . ?
C14 C13 1.542(2) . ?
C26 H26 1.0000 . ?
C26 C25 1.525(2) . ?
C16 H16A 0.9900 . ?
C16 H16B 0.9900 . ?
C16 C15 1.546(2) . ?
C16 C17 1.553(2) . ?
C18 H18A 0.9800 . ?
C18 H18B 0.9800 . ?
C18 H18C 0.9800 . ?
C18 C13 1.541(2) . ?
C12 H12A 0.9900 . ?
C12 H12B 0.9900 . ?
C12 C11 1.547(2) . ?
C12 C13 1.531(2) . ?
C23 H23A 0.9900 . ?
C23 H23B 0.9900 . ?
C23 C22 1.522(2) . ?
C23 C24 1.513(2) . ?
C15 H15A 0.9900 . ?
C15 H15B 0.9900 . ?
C7 H7A 0.9900 . ?
C7 H7B 0.9900 . ?
C22 H22 1.0000 . ?
C22 C20 1.538(2) . ?
C9 H9 1.0000 . ?
C9 C11 1.539(2) . ?
C9 C10 1.565(2) . ?
C5 C10 1.525(2) . ?
C5 C4 1.513(2) . ?
C1 C10 1.538(2) . ?
C1 C2 1.474(3) . ?
C11 H11A 0.9900 . ?
C11 H11B 0.9900 . ?
C17 C20 1.548(2) . ?
C17 C13 1.568(2) . ?
C19 H19A 0.9800 . ?
C19 H19B 0.9800 . ?
C19 H19C 0.9800 . ?
C19 C10 1.552(2) . ?
C25 C27 1.506(2) . ?
C25 C24 1.473(2) . ?
C20 H20 1.0000 . ?
C20 C21 1.530(3) . ?
C29 H29A 0.9800 . ?
C29 H29B 0.9800 . ?
C29 H29C 0.9800 . ?
C27 H27A 0.9800 . ?
C27 H27B 0.9800 . ?
C27 H27C 0.9800 . ?
C24 C28 1.506(2) . ?
C21 H21A 0.9800 . ?
C21 H21B 0.9800 . ?
C21 H21C 0.9800 . ?
C28 H28A 0.9800 . ?
C28 H28B 0.9800 . ?
C28 H28C 0.9800 . ?
C2 H2A 0.9500 . ?
C2 C3 1.323(3) . ?
C4 H4A 0.9900 . ?
C4 H4B 0.9900 . ?
C4 C3 1.490(3) . ?
C3 H3 0.9500 . ?
